data_4503640
loop_
_publ_author_name
'Zhang, Xuanjun'
'Loh, Kian Ping'
'Sullivan, Michael B.'
'Chen, Zhi-Kuan'
'Liu, Minghui'

_publ_section_title
;
 Aggregation Dependent S1 and S2 Dual Emissions of
 Thiophene&#x2212;Acrylonitrile&#x2212;Carbazole Oligomer
;
_journal_issue 7
_journal_name_full 'Crystal Growth &amp; Design'
_journal_page_first 2543
_journal_paper_doi 10.1021/cg800190w
_journal_volume 8
_journal_year 2008
_chemical_formula_sum 'C21 H16 N2 S'
_chemical_formula_weight 328.42
_chemical_name_systematic
; 
 ? 
;
_space_group_IT_number 14
_symmetry_cell_setting monoclinic
_symmetry_space_group_name_Hall '-P 2ybc'
_symmetry_space_group_name_H-M 'P 1 21/c 1'
_atom_sites_solution_hydrogens geom
_atom_sites_solution_primary direct
_atom_sites_solution_secondary difmap
_audit_creation_method SHELXL-97
_cell_angle_alpha 90.00
_cell_angle_beta 91.534(4)
_cell_angle_gamma 90.00
_cell_formula_units_Z 4
_cell_length_a 5.1386(9)
_cell_length_b 16.668(3)
_cell_length_c 19.676(3)
_cell_measurement_reflns_used 1126
_cell_measurement_temperature 295(2)
_cell_measurement_theta_max 19.95
_cell_measurement_theta_min 2.40
_cell_volume 1684.6(5)
_computing_cell_refinement 'Bruker SMART'
_computing_data_collection 'Bruker SMART'
_computing_data_reduction 'Bruker SAINT'
_computing_molecular_graphics 'Bruker SHELXTL'
_computing_publication_material 'Bruker SHELXTL'
_computing_structure_refinement 'SHELXL-97 (Sheldrick, 1997)'
_computing_structure_solution 'SHELXS-97 (Sheldrick, 1990)'
_diffrn_ambient_temperature 295(2)
_diffrn_measured_fraction_theta_full 0.997
_diffrn_measured_fraction_theta_max 0.997
_diffrn_measurement_device_type 'CCD area detector'
_diffrn_measurement_method 'phi and omega scans'
_diffrn_radiation_monochromator graphite
_diffrn_radiation_source 'fine-focus sealed tube'
_diffrn_radiation_type MoK\a
_diffrn_radiation_wavelength 0.71073
_diffrn_reflns_av_R_equivalents 0.0482
_diffrn_reflns_av_sigmaI/netI 0.0528
_diffrn_reflns_limit_h_max 6
_diffrn_reflns_limit_h_min -6
_diffrn_reflns_limit_k_max 19
_diffrn_reflns_limit_k_min -11
_diffrn_reflns_limit_l_max 23
_diffrn_reflns_limit_l_min -23
_diffrn_reflns_number 9533
_diffrn_reflns_theta_full 25.00
_diffrn_reflns_theta_max 25.00
_diffrn_reflns_theta_min 1.60
_exptl_absorpt_coefficient_mu 0.195
_exptl_absorpt_correction_T_max 0.9884
_exptl_absorpt_correction_T_min 0.9260
_exptl_absorpt_correction_type 'Sadabs, (Sheldrick 2001)'
_exptl_crystal_colour Yellow
_exptl_crystal_density_diffrn 1.295
_exptl_crystal_density_meas 0
_exptl_crystal_density_method 'not measured'
_exptl_crystal_description Needle
_exptl_crystal_F_000 688
_exptl_crystal_size_max 0.40
_exptl_crystal_size_mid 0.08
_exptl_crystal_size_min 0.06
_refine_diff_density_max 0.263
_refine_diff_density_min -0.321
_refine_diff_density_rms 0.046
_refine_ls_extinction_method none
_refine_ls_goodness_of_fit_ref 1.083
_refine_ls_hydrogen_treatment mixed
_refine_ls_matrix_type full
_refine_ls_number_parameters 218
_refine_ls_number_reflns 2951
_refine_ls_number_restraints 0
_refine_ls_restrained_S_all 1.083
_refine_ls_R_factor_all 0.1008
_refine_ls_R_factor_gt 0.0698
_refine_ls_shift/su_max 0.000
_refine_ls_shift/su_mean 0.000
_refine_ls_structure_factor_coef Fsqd
_refine_ls_weighting_details 'calc w=1/[\s^2^(Fo^2^)+(0.0627P)^2^+0.7825P] where P=(Fo^2^+2Fc^2^)/3'
_refine_ls_weighting_scheme calc
_refine_ls_wR_factor_gt 0.1512
_refine_ls_wR_factor_ref 0.1677
_reflns_number_gt 2093
_reflns_number_total 2951
_reflns_threshold_expression >2sigma(I)
_cod_data_source_file cg800190w-file001.cif
_cod_data_source_block 7104
_cod_depositor_comments
;
The following automatic conversions were performed:

'_symmetry_cell_setting' value 'Monoclinic' changed to 'monoclinic'
according to /home/saulius/struct/CIF-dictionaries/cif_core.dic
dictionary named 'cif_core.dic' version 2.4.1 from 2010-06-29.

Automatic conversion script
Id: cif_fix_values 1715 2011-07-08 13:25:40Z adriana 
;
_cod_original_cell_volume 1684.7(5)
_cod_original_sg_symbol_H-M P2(1)/c
_cod_database_code 4503640

loop_
_symmetry_equiv_pos_as_xyz
'x, y, z'
'-x, y+1/2, -z+1/2'
'-x, -y, -z'
'x, -y-1/2, z-1/2'

loop_
_atom_site_label
_atom_site_type_symbol
_atom_site_fract_x
_atom_site_fract_y
_atom_site_fract_z
_atom_site_U_iso_or_equiv
_atom_site_adp_type
_atom_site_occupancy
_atom_site_symmetry_multiplicity
_atom_site_calc_flag
_atom_site_refinement_flags
S1 S 0.0592(2) 0.38203(6) 0.11875(6) 0.0754(4) Uani 1 1 d .
N1 N 1.2249(5) 0.01549(15) 0.17285(14) 0.0485(7) Uani 1 1 d .
N2 N 0.2584(9) 0.1704(2) -0.0586(2) 0.1009(14) Uani 1 1 d .
C1 C 1.3277(6) 0.05224(19) 0.23072(17) 0.0463(8) Uani 1 1 d .
C2 C 1.5347(7) 0.0284(2) 0.27320(18) 0.0549(9) Uani 1 1 d .
H2 H 1.6245 -0.0190 0.2651 0.066 Uiso 1 1 calc R
C3 C 1.6022(7) 0.0766(2) 0.3272(2) 0.0602(10) Uani 1 1 d .
H3 H 1.7416 0.0619 0.3557 0.072 Uiso 1 1 calc R
C4 C 1.4673(7) 0.1467(2) 0.3405(2) 0.0622(10) Uani 1 1 d .
H4 H 1.5154 0.1778 0.3780 0.075 Uiso 1 1 calc R
C5 C 1.2633(7) 0.1709(2) 0.29863(18) 0.0560(9) Uani 1 1 d .
H5 H 1.1749 0.2183 0.3074 0.067 Uiso 1 1 calc R
C6 C 1.1906(6) 0.12357(18) 0.24312(17) 0.0464(8) Uani 1 1 d .
C7 C 0.9963(6) 0.13041(18) 0.18903(16) 0.0444(8) Uani 1 1 d .
C8 C 0.8048(6) 0.18615(18) 0.17354(16) 0.0450(8) Uani 1 1 d .
H8 H 0.7829 0.2301 0.2019 0.054 Uiso 1 1 calc R
C9 C 0.6442(6) 0.17713(18) 0.11579(17) 0.0452(8) Uani 1 1 d .
C10 C 0.6792(7) 0.10863(19) 0.07496(17) 0.0517(9) Uani 1 1 d .
H10 H 0.5721 0.1017 0.0365 0.062 Uiso 1 1 calc R
C11 C 0.8658(7) 0.05171(19) 0.08983(17) 0.0506(9) Uani 1 1 d .
H11 H 0.8842 0.0068 0.0623 0.061 Uiso 1 1 calc R
C12 C 1.0257(6) 0.06287(18) 0.14690(16) 0.0436(8) Uani 1 1 d .
C13 C 0.4484(6) 0.23871(18) 0.10355(17) 0.0480(8) Uani 1 1 d .
H13 H 0.4358 0.2750 0.1392 0.058 Uiso 1 1 calc R
C14 C 0.2823(6) 0.25408(18) 0.05150(16) 0.0458(8) Uani 1 1 d .
C15 C 0.0969(6) 0.32117(18) 0.05016(17) 0.0478(8) Uani 1 1 d .
C16 C -0.0715(7) 0.3436(2) -0.00294(19) 0.0596(10) Uani 1 1 d .
H16 H -0.0815 0.3185 -0.0452 0.072 Uiso 1 1 calc R
C17 C -0.2265(8) 0.4100(3) 0.0162(2) 0.0797(13) Uani 1 1 d .
H17 H -0.3536 0.4326 -0.0123 0.096 Uiso 1 1 calc R
C18 C -0.1739(8) 0.4370(2) 0.0785(2) 0.0720(12) Uani 1 1 d .
H18 H -0.2557 0.4809 0.0977 0.086 Uiso 1 1 calc R
C19 C 1.3095(7) -0.06152(19) 0.14654(19) 0.0581(10) Uani 1 1 d .
H19A H 1.4982 -0.0634 0.1478 0.070 Uiso 1 1 calc R
H19B H 1.2510 -0.0665 0.0994 0.070 Uiso 1 1 calc R
C20 C 1.2058(9) -0.1314(2) 0.1866(2) 0.0822(13) Uani 1 1 d .
H20A H 1.2729 -0.1289 0.2325 0.123 Uiso 1 1 calc R
H20B H 1.2594 -0.1808 0.1661 0.123 Uiso 1 1 calc R
H20C H 1.0191 -0.1290 0.1865 0.123 Uiso 1 1 calc R
C21 C 0.2727(7) 0.2060(2) -0.0090(2) 0.0612(10) Uani 1 1 d .

loop_
_atom_site_aniso_label
_atom_site_aniso_U_11
_atom_site_aniso_U_22
_atom_site_aniso_U_33
_atom_site_aniso_U_23
_atom_site_aniso_U_13
_atom_site_aniso_U_12
S1 0.0864(8) 0.0639(7) 0.0755(8) -0.0184(5) -0.0065(6) 0.0172(5)
N1 0.0562(17) 0.0360(15) 0.0534(17) 0.0029(13) 0.0062(14) 0.0070(12)
N2 0.136(4) 0.094(3) 0.072(2) -0.031(2) -0.022(2) 0.051(3)
C1 0.0469(19) 0.0406(18) 0.052(2) 0.0086(15) 0.0079(16) 0.0005(15)
C2 0.056(2) 0.046(2) 0.063(2) 0.0101(18) 0.0069(18) 0.0044(16)
C3 0.050(2) 0.064(2) 0.066(3) 0.014(2) -0.0020(18) -0.0003(18)
C4 0.064(2) 0.060(2) 0.062(2) 0.0021(19) -0.009(2) -0.0048(19)
C5 0.060(2) 0.048(2) 0.060(2) -0.0005(17) 0.0011(19) -0.0006(17)
C6 0.0447(18) 0.0414(19) 0.053(2) 0.0053(15) 0.0053(16) -0.0038(14)
C7 0.0480(19) 0.0385(18) 0.0472(19) 0.0032(14) 0.0089(16) -0.0001(14)
C8 0.0501(19) 0.0374(18) 0.0479(19) -0.0030(14) 0.0063(16) -0.0007(15)
C9 0.0475(19) 0.0379(18) 0.0505(19) 0.0017(15) 0.0067(16) -0.0012(14)
C10 0.065(2) 0.044(2) 0.046(2) 0.0004(15) -0.0011(17) -0.0003(16)
C11 0.068(2) 0.0353(18) 0.049(2) -0.0027(15) 0.0065(17) 0.0047(16)
C12 0.0508(19) 0.0364(17) 0.0439(18) 0.0041(14) 0.0097(16) 0.0007(14)
C13 0.055(2) 0.0384(18) 0.050(2) -0.0054(15) 0.0035(17) 0.0003(15)
C14 0.053(2) 0.0401(18) 0.0446(19) -0.0004(15) 0.0043(16) -0.0009(15)
C15 0.0492(19) 0.0399(18) 0.055(2) -0.0005(15) 0.0086(16) -0.0008(15)
C16 0.060(2) 0.062(2) 0.056(2) -0.0047(18) -0.0080(18) 0.0230(18)
C17 0.079(3) 0.084(3) 0.077(3) 0.005(2) -0.002(2) 0.031(2)
C18 0.068(3) 0.056(2) 0.093(3) -0.004(2) 0.014(2) 0.0164(19)
C19 0.069(2) 0.042(2) 0.064(2) -0.0036(17) 0.0085(19) 0.0159(17)
C20 0.105(3) 0.041(2) 0.101(3) 0.010(2) 0.008(3) -0.004(2)
C21 0.072(3) 0.055(2) 0.057(2) 0.0004(19) -0.0036(19) 0.0191(19)

loop_
_atom_type_symbol
_atom_type_description
_atom_type_scat_dispersion_real
_atom_type_scat_dispersion_imag
_atom_type_scat_source
C C 0.0033 0.0016 'International Tables Vol C Tables 4.2.6.8 and 6.1.1.4'
H H 0.0000 0.0000 'International Tables Vol C Tables 4.2.6.8 and 6.1.1.4'
N N 0.0061 0.0033 'International Tables Vol C Tables 4.2.6.8 and 6.1.1.4'
S S 0.1246 0.1234 'International Tables Vol C Tables 4.2.6.8 and 6.1.1.4'

loop_
_geom_angle_atom_site_label_1
_geom_angle_atom_site_label_2
_geom_angle_atom_site_label_3
_geom_angle
C18 S1 C15 92.61(19)
C12 N1 C1 108.3(3)
C12 N1 C19 126.8(3)
C1 N1 C19 124.9(3)
N1 C1 C2 129.4(3)
N1 C1 C6 109.6(3)
C2 C1 C6 121.0(3)
C3 C2 C1 118.1(3)
C2 C3 C4 121.5(3)
C5 C4 C3 120.7(4)
C4 C5 C6 119.3(3)
C5 C6 C1 119.4(3)
C5 C6 C7 134.4(3)
C1 C6 C7 106.2(3)
C8 C7 C12 119.7(3)
C8 C7 C6 133.6(3)
C12 C7 C6 106.7(3)
C7 C8 C9 120.6(3)
C8 C9 C10 118.0(3)
C8 C9 C13 116.8(3)
C10 C9 C13 125.2(3)
C11 C10 C9 122.4(3)
C10 C11 C12 118.3(3)
N1 C12 C11 129.8(3)
N1 C12 C7 109.3(3)
C11 C12 C7 120.9(3)
C14 C13 C9 133.3(3)
C13 C14 C21 122.3(3)
C13 C14 C15 124.0(3)
C21 C14 C15 113.7(3)
C16 C15 C14 127.5(3)
C16 C15 S1 110.7(2)
C14 C15 S1 121.8(3)
C15 C16 C17 110.6(3)
C18 C17 C16 114.1(4)
C17 C18 S1 112.0(3)
N1 C19 C20 112.5(3)
N2 C21 C14 176.9(4)

loop_
_geom_bond_atom_site_label_1
_geom_bond_atom_site_label_2
_geom_bond_distance
S1 C18 1.688(4)
S1 C15 1.704(3)
N1 C12 1.380(4)
N1 C1 1.385(4)
N1 C19 1.455(4)
N2 C21 1.142(5)
C1 C2 1.393(5)
C1 C6 1.407(4)
C2 C3 1.370(5)
C3 C4 1.388(5)
C4 C5 1.376(5)
C5 C6 1.390(5)
C6 C7 1.445(5)
C7 C8 1.381(4)
C7 C12 1.408(4)
C8 C9 1.395(4)
C9 C10 1.410(4)
C9 C13 1.453(4)
C10 C11 1.375(4)
C11 C12 1.386(4)
C13 C14 1.340(4)
C14 C21 1.435(5)
C14 C15 1.469(4)
C15 C16 1.390(5)
C16 C17 1.421(5)
C17 C18 1.325(6)
C19 C20 1.512(5)

loop_
_cod_related_entry_id
_cod_related_entry_database
_cod_related_entry_code
1 ChemSpider 30661424
